data_7040072
loop_
_publ_author_name
'Shin, Jong Won'
'Jeong, Ah Rim'
'Lee, Sun Young'
'Kim, Cheal'
'Hayami, Shinya'
'Min, Kil Sik'

_publ_section_title
;
 Trinuclear nickel and cobalt complexes containing unsymmetrical tripodal
 tetradentate ligands: syntheses, structural, magnetic, and catalytic
 properties.
;
_journal_issue 36
_journal_name_full 'Dalton transactions (Cambridge, England : 2003)'
_journal_page_first 14089
_journal_page_last 14100
_journal_paper_doi 10.1039/c6dt02701f
_journal_volume 45
_journal_year 2016
_chemical_formula_sum 'C28 H42 N4 Ni3 O12'
_chemical_formula_weight 802.73
_chemical_name_systematic
;
 ?
;
_space_group_crystal_system monoclinic
_space_group_IT_number 14
_space_group_name_Hall '-P 2yn'
_space_group_name_H-M_alt 'P 1 21/n 1'
_symmetry_space_group_name_Hall '-P 2yn'
_symmetry_space_group_name_H-M 'P 1 21/n 1'
_atom_sites_solution_hydrogens geom
_audit_creation_method SHELXL-2013
_audit_update_record
;
2016-03-01 deposited with the CCDC.
2016-07-28 downloaded from the CCDC.
;
_cell_angle_alpha 90
_cell_angle_beta 113.00(3)
_cell_angle_gamma 90
_cell_formula_units_Z 2
_cell_length_a 11.479(2)
_cell_length_b 10.789(2)
_cell_length_c 13.770(3)
_cell_measurement_reflns_used 44804
_cell_measurement_temperature 102(2)
_cell_measurement_theta_max 29.48
_cell_measurement_theta_min 0.36
_cell_volume 1569.8(6)
_computing_cell_refinement HKL3000
_computing_data_collection 'PAL ADSC Quantum-210 ADX Program'
_computing_data_reduction HKL3000
_computing_molecular_graphics ORTEP
_computing_publication_material WinGX
_computing_structure_refinement 'SHELXL-2013 (Sheldrick, 2013)'
_computing_structure_solution 'SHELXS-2013 (Sheldrick, 2013)'
_diffrn_ambient_temperature 102(2)
_diffrn_measured_fraction_theta_full 0.971
_diffrn_measured_fraction_theta_max 0.986
_diffrn_measurement_device_type 'ADSC Q210 CCD area detector'
_diffrn_measurement_method 'omega scan'
_diffrn_radiation_type synchrotron
_diffrn_radiation_wavelength 0.630
_diffrn_reflns_av_R_equivalents 0.0301
_diffrn_reflns_av_unetI/netI 0.0218
_diffrn_reflns_Laue_measured_fraction_full 0.971
_diffrn_reflns_Laue_measured_fraction_max 0.986
_diffrn_reflns_limit_h_max 17
_diffrn_reflns_limit_h_min -17
_diffrn_reflns_limit_k_max 16
_diffrn_reflns_limit_k_min -16
_diffrn_reflns_limit_l_max 21
_diffrn_reflns_limit_l_min -21
_diffrn_reflns_number 22005
_diffrn_reflns_point_group_measured_fraction_full 0.971
_diffrn_reflns_point_group_measured_fraction_max 0.986
_diffrn_reflns_theta_full 22.210
_diffrn_reflns_theta_max 29.482
_diffrn_reflns_theta_min 1.745
_diffrn_source 'PLSII 2D bending magnet'
_exptl_absorpt_coefficient_mu 1.329
_exptl_absorpt_correction_T_max 0.876
_exptl_absorpt_correction_T_min 0.853
_exptl_absorpt_correction_type empirical
_exptl_absorpt_process_details 'HKL3000 Scalepack'
_exptl_crystal_colour green
_exptl_crystal_density_diffrn 1.698
_exptl_crystal_description plate
_exptl_crystal_F_000 836
_exptl_crystal_size_max 0.150
_exptl_crystal_size_mid 0.100
_exptl_crystal_size_min 0.100
_refine_diff_density_max 0.722
_refine_diff_density_min -1.186
_refine_diff_density_rms 0.090
_refine_ls_extinction_method none
_refine_ls_goodness_of_fit_ref 1.037
_refine_ls_hydrogen_treatment mixed
_refine_ls_matrix_type full
_refine_ls_number_parameters 217
_refine_ls_number_reflns 6179
_refine_ls_number_restraints 0
_refine_ls_restrained_S_all 1.037
_refine_ls_R_factor_all 0.0289
_refine_ls_R_factor_gt 0.0281
_refine_ls_shift/su_max 0.000
_refine_ls_shift/su_mean 0.000
_refine_ls_structure_factor_coef Fsqd
_refine_ls_weighting_details 'w=1/[\s^2^(Fo^2^)+(0.0455P)^2^+0.9867P] where P=(Fo^2^+2Fc^2^)/3'
_refine_ls_weighting_scheme calc
_refine_ls_wR_factor_gt 0.0776
_refine_ls_wR_factor_ref 0.0781
_reflns_Friedel_coverage 0.000
_reflns_number_gt 5971
_reflns_number_total 6179
_reflns_threshold_expression 'I > 2\s(I)'
_cod_data_source_file c6dt02701f2.cif
_cod_data_source_block shelx
_cod_depositor_comments 'Adding full bibliography for 7040072--7040074.cif.'
_cod_database_code 7040072
_shelx_space_group_comment
;
The symmetry employed for this shelxl refinement is uniquely defined
by the following loop, which should always be used as a source of
symmetry information in preference to the above space-group names.
They are only intended as comments.
;
_shelx_estimated_absorpt_t_min 0.826
_shelx_estimated_absorpt_t_max 0.879
_shelxl_version_number 2013-4

loop_
_space_group_symop_operation_xyz
'x, y, z'
'-x+1/2, y+1/2, -z+1/2'
'-x, -y, -z'
'x-1/2, -y-1/2, z-1/2'

loop_
_atom_site_label
_atom_site_type_symbol
_atom_site_fract_x
_atom_site_fract_y
_atom_site_fract_z
_atom_site_U_iso_or_equiv
_atom_site_adp_type
_atom_site_occupancy
_atom_site_site_symmetry_order
_atom_site_calc_flag
_atom_site_refinement_flags_posn
_atom_site_refinement_flags_adp
_atom_site_refinement_flags_occupancy
Ni1 Ni 0.35180(2) 0.10229(2) 0.12775(2) 0.00795(4) Uani 1 1 d . . .
Ni2 Ni 0.5000 0.0000 0.0000 0.00897(5) Uani 1 2 d S . P
N1 N 0.17051(8) 0.15667(8) 0.10507(7) 0.01085(14) Uani 1 1 d . . .
N2 N 0.37502(8) 0.29707(8) 0.12433(7) 0.01062(14) Uani 1 1 d . . .
C1 C 0.07737(10) 0.07976(10) 0.10242(8) 0.01343(16) Uani 1 1 d . . .
H1 H 0.0922 -0.0070 0.1043 0.016 Uiso 1 1 calc R U .
C2 C -0.03950(10) 0.12103(12) 0.09702(9) 0.01711(18) Uani 1 1 d . . .
H2 H -0.1042 0.0640 0.0931 0.021 Uiso 1 1 calc R U .
C3 C -0.05936(11) 0.24825(12) 0.09744(10) 0.0192(2) Uani 1 1 d . . .
H3 H -0.1374 0.2797 0.0957 0.023 Uiso 1 1 calc R U .
C4 C 0.03624(11) 0.32841(11) 0.10037(9) 0.01688(18) Uani 1 1 d . . .
H4 H 0.0245 0.4156 0.1004 0.020 Uiso 1 1 calc R U .
C5 C 0.15001(9) 0.27948(9) 0.10330(8) 0.01161(15) Uani 1 1 d . . .
C6 C 0.25423(10) 0.36353(9) 0.10233(9) 0.01390(17) Uani 1 1 d . . .
H6A H 0.2271 0.4040 0.0324 0.017 Uiso 1 1 calc R U .
H6B H 0.2685 0.4293 0.1559 0.017 Uiso 1 1 calc R U .
C7 C 0.41979(11) 0.31390(9) 0.03775(8) 0.01372(16) Uani 1 1 d . . .
H7A H 0.5105 0.2919 0.0624 0.016 Uiso 1 1 calc R U .
H7B H 0.4095 0.4015 0.0144 0.016 Uiso 1 1 calc R U .
C8 C 0.34127(11) 0.22968(10) -0.05355(8) 0.01464(17) Uani 1 1 d . . .
H8A H 0.2522 0.2581 -0.0828 0.018 Uiso 1 1 calc R U .
H8B H 0.3738 0.2347 -0.1103 0.018 Uiso 1 1 calc R U .
C9 C 0.46999(10) 0.32672(9) 0.23014(8) 0.01229(16) Uani 1 1 d . . .
H9A H 0.4764 0.4177 0.2402 0.015 Uiso 1 1 calc R U .
H9B H 0.5539 0.2949 0.2374 0.015 Uiso 1 1 calc R U .
C10 C 0.43079(10) 0.26741(9) 0.31327(8) 0.01279(16) Uani 1 1 d . . .
H10A H 0.4987 0.2797 0.3840 0.015 Uiso 1 1 calc R U .
H10B H 0.3532 0.3083 0.3125 0.015 Uiso 1 1 calc R U .
C11 C 0.35474(9) -0.16359(9) 0.09229(8) 0.00996(15) Uani 1 1 d . . .
C12 C 0.34082(11) -0.29760(10) 0.11937(9) 0.01597(18) Uani 1 1 d . . .
H12A H 0.3452 -0.3517 0.0637 0.024 Uiso 1 1 calc R U .
H12B H 0.2590 -0.3088 0.1251 0.024 Uiso 1 1 calc R U .
H12C H 0.4092 -0.3189 0.1867 0.024 Uiso 1 1 calc R U .
C13 C 0.63556(9) 0.03381(9) 0.24927(8) 0.01204(16) Uani 1 1 d . . .
C14 C 0.76412(12) 0.00678(18) 0.24956(12) 0.0327(4) Uani 1 1 d . . .
H14A H 0.8126 0.0840 0.2605 0.049 Uiso 1 1 calc R U .
H14B H 0.7547 -0.0299 0.1818 0.049 Uiso 1 1 calc R U .
H14C H 0.8089 -0.0514 0.3066 0.049 Uiso 1 1 calc R U .
O1 O 0.34675(8) 0.10562(6) -0.01933(6) 0.01093(13) Uani 1 1 d . . .
O2 O 0.40748(7) 0.13731(7) 0.29372(6) 0.01171(12) Uani 1 1 d . . .
H2O H 0.4763 0.0985 0.3191 0.034(6) Uiso 1 1 calc R . .
O3 O 0.31892(7) -0.08022(7) 0.13963(6) 0.01129(12) Uani 1 1 d . . .
O4 O 0.40252(8) -0.14605(7) 0.02560(6) 0.01413(14) Uani 1 1 d . . .
O5 O 0.62417(8) 0.03780(8) 0.33638(6) 0.01472(14) Uani 1 1 d . . .
O6 O 0.54535(7) 0.05617(7) 0.16075(6) 0.01094(12) Uani 1 1 d . . .

loop_
_atom_site_aniso_label
_atom_site_aniso_U_11
_atom_site_aniso_U_22
_atom_site_aniso_U_33
_atom_site_aniso_U_23
_atom_site_aniso_U_13
_atom_site_aniso_U_12
Ni1 0.00973(6) 0.00586(6) 0.00997(6) -0.00034(3) 0.00570(5) 0.00045(3)
Ni2 0.01335(8) 0.00686(8) 0.00988(8) -0.00007(5) 0.00799(6) 0.00031(5)
N1 0.0114(3) 0.0095(3) 0.0119(3) -0.0010(3) 0.0049(3) 0.0010(3)
N2 0.0124(3) 0.0088(3) 0.0121(3) -0.0004(2) 0.0063(3) 0.0005(3)
C1 0.0119(4) 0.0136(4) 0.0152(4) -0.0006(3) 0.0057(3) -0.0005(3)
C2 0.0116(4) 0.0218(5) 0.0186(4) -0.0009(4) 0.0066(3) -0.0005(4)
C3 0.0130(4) 0.0251(5) 0.0199(5) -0.0018(4) 0.0069(4) 0.0046(4)
C4 0.0154(4) 0.0163(4) 0.0187(4) -0.0023(3) 0.0063(4) 0.0060(3)
C5 0.0121(4) 0.0107(4) 0.0117(4) -0.0012(3) 0.0043(3) 0.0030(3)
C6 0.0154(4) 0.0080(4) 0.0187(4) 0.0002(3) 0.0070(3) 0.0027(3)
C7 0.0211(4) 0.0091(4) 0.0147(4) 0.0011(3) 0.0110(3) -0.0003(3)
C8 0.0222(5) 0.0104(4) 0.0118(4) 0.0020(3) 0.0072(3) 0.0027(3)
C9 0.0136(4) 0.0101(4) 0.0145(4) -0.0024(3) 0.0070(3) -0.0022(3)
C10 0.0167(4) 0.0108(4) 0.0128(4) -0.0030(3) 0.0079(3) -0.0009(3)
C11 0.0116(4) 0.0071(3) 0.0129(4) 0.0004(3) 0.0068(3) -0.0002(3)
C12 0.0233(5) 0.0076(4) 0.0220(5) 0.0016(3) 0.0144(4) -0.0002(3)
C13 0.0101(4) 0.0114(4) 0.0146(4) -0.0034(3) 0.0048(3) 0.0002(3)
C14 0.0112(5) 0.0605(10) 0.0242(6) -0.0192(6) 0.0046(4) 0.0053(5)
O1 0.0158(3) 0.0077(3) 0.0105(3) 0.0006(2) 0.0064(2) 0.0021(2)
O2 0.0139(3) 0.0098(3) 0.0134(3) -0.0004(2) 0.0074(2) 0.0002(2)
O3 0.0139(3) 0.0073(3) 0.0163(3) -0.0008(2) 0.0098(3) -0.0005(2)
O4 0.0218(4) 0.0094(3) 0.0175(3) -0.0010(2) 0.0145(3) -0.0016(3)
O5 0.0143(3) 0.0167(3) 0.0125(3) 0.0001(3) 0.0046(3) 0.0015(3)
O6 0.0113(3) 0.0115(3) 0.0114(3) -0.0004(2) 0.0059(2) 0.0006(2)

loop_
_atom_type_symbol
_atom_type_description
_atom_type_scat_dispersion_real
_atom_type_scat_dispersion_imag
_atom_type_scat_source
C C 0.0024 0.0012 'International Tables Vol C Tables 4.2.6.8 and 6.1.1.4'
H H 0.0000 0.0000 'International Tables Vol C Tables 4.2.6.8 and 6.1.1.4'
N N 0.0047 0.0024 'International Tables Vol C Tables 4.2.6.8 and 6.1.1.4'
O O 0.0086 0.0047 'International Tables Vol C Tables 4.2.6.8 and 6.1.1.4'
Ni Ni 0.3524 0.9030 'International Tables Vol C Tables 4.2.6.8 and 6.1.1.4'

loop_
_geom_angle_atom_site_label_1
_geom_angle_atom_site_label_2
_geom_angle_atom_site_label_3
_geom_angle
_geom_angle_site_symmetry_1
_geom_angle_site_symmetry_3
O1 Ni1 O3 99.58(3) . .
O1 Ni1 N1 102.28(4) . .
O3 Ni1 N1 94.58(3) . .
O1 Ni1 N2 85.07(3) . .
O3 Ni1 N2 174.20(3) . .
N1 Ni1 N2 80.97(4) . .
O1 Ni1 O6 80.61(4) . .
O3 Ni1 O6 88.14(3) . .
N1 Ni1 O6 175.62(3) . .
N2 Ni1 O6 96.07(3) . .
O1 Ni1 O2 161.70(3) . .
O3 Ni1 O2 94.15(3) . .
N1 Ni1 O2 88.53(4) . .
N2 Ni1 O2 82.06(3) . .
O6 Ni1 O2 87.85(4) . .
O1 Ni2 O1 180.00(4) 3_655 .
O1 Ni2 O4 92.84(4) 3_655 .
O1 Ni2 O4 87.16(3) . .
O1 Ni2 O4 87.16(4) 3_655 3_655
O1 Ni2 O4 92.84(3) . 3_655
O4 Ni2 O4 180.0 . 3_655
O1 Ni2 O6 100.06(4) 3_655 .
O1 Ni2 O6 79.94(4) . .
O4 Ni2 O6 88.19(3) . .
O4 Ni2 O6 91.81(3) 3_655 .
O1 Ni2 O6 79.94(4) 3_655 3_655
O1 Ni2 O6 100.06(4) . 3_655
O4 Ni2 O6 91.81(3) . 3_655
O4 Ni2 O6 88.19(3) 3_655 3_655
O6 Ni2 O6 179.999(15) . 3_655
C1 N1 C5 118.47(9) . .
C1 N1 Ni1 124.98(7) . .
C5 N1 Ni1 116.21(7) . .
C9 N2 C7 114.43(8) . .
C9 N2 C6 111.61(8) . .
C7 N2 C6 111.51(8) . .
C9 N2 Ni1 104.12(6) . .
C7 N2 Ni1 103.02(6) . .
C6 N2 Ni1 111.59(6) . .
N1 C1 C2 123.10(10) . .
N1 C1 H1 118.4 . .
C2 C1 H1 118.4 . .
C1 C2 C3 118.21(11) . .
C1 C2 H2 120.9 . .
C3 C2 H2 120.9 . .
C4 C3 C2 119.12(10) . .
C4 C3 H3 120.4 . .
C2 C3 H3 120.4 . .
C3 C4 C5 119.12(10) . .
C3 C4 H4 120.4 . .
C5 C4 H4 120.4 . .
N1 C5 C4 121.94(10) . .
N1 C5 C6 117.38(9) . .
C4 C5 C6 120.67(9) . .
N2 C6 C5 112.93(8) . .
N2 C6 H6A 109.0 . .
C5 C6 H6A 109.0 . .
N2 C6 H6B 109.0 . .
C5 C6 H6B 109.0 . .
H6A C6 H6B 107.8 . .
N2 C7 C8 108.10(8) . .
N2 C7 H7A 110.1 . .
C8 C7 H7A 110.1 . .
N2 C7 H7B 110.1 . .
C8 C7 H7B 110.1 . .
H7A C7 H7B 108.4 . .
O1 C8 C7 110.74(8) . .
O1 C8 H8A 109.5 . .
C7 C8 H8A 109.5 . .
O1 C8 H8B 109.5 . .
C7 C8 H8B 109.5 . .
H8A C8 H8B 108.1 . .
N2 C9 C10 109.26(8) . .
N2 C9 H9A 109.8 . .
C10 C9 H9A 109.8 . .
N2 C9 H9B 109.8 . .
C10 C9 H9B 109.8 . .
H9A C9 H9B 108.3 . .
O2 C10 C9 110.97(8) . .
O2 C10 H10A 109.4 . .
C9 C10 H10A 109.4 . .
O2 C10 H10B 109.4 . .
C9 C10 H10B 109.4 . .
H10A C10 H10B 108.0 . .
O4 C11 O3 126.22(9) . .
O4 C11 C12 116.22(9) . .
O3 C11 C12 117.56(9) . .
C11 C12 H12A 109.5 . .
C11 C12 H12B 109.5 . .
H12A C12 H12B 109.5 . .
C11 C12 H12C 109.5 . .
H12A C12 H12C 109.5 . .
H12B C12 H12C 109.5 . .
O5 C13 O6 123.82(9) . .
O5 C13 C14 118.18(10) . .
O6 C13 C14 117.94(10) . .
C13 C14 H14A 109.5 . .
C13 C14 H14B 109.5 . .
H14A C14 H14B 109.5 . .
C13 C14 H14C 109.5 . .
H14A C14 H14C 109.5 . .
H14B C14 H14C 109.5 . .
C8 O1 Ni1 109.53(6) . .
C8 O1 Ni2 120.03(7) . .
Ni1 O1 Ni2 100.17(4) . .
C10 O2 Ni1 109.10(6) . .
C10 O2 H2O 109.5 . .
Ni1 O2 H2O 101.3 . .
C11 O3 Ni1 122.67(7) . .
C11 O4 Ni2 131.97(7) . .
C13 O6 Ni1 129.25(7) . .
C13 O6 Ni2 135.10(7) . .
Ni1 O6 Ni2 91.90(4) . .

loop_
_geom_bond_atom_site_label_1
_geom_bond_atom_site_label_2
_geom_bond_distance
_geom_bond_site_symmetry_2
Ni1 O1 2.0036(9) .
Ni1 O3 2.0236(8) .
Ni1 N1 2.0651(10) .
Ni1 N2 2.1211(10) .
Ni1 O6 2.1451(9) .
Ni1 O2 2.1524(9) .
Ni2 O1 2.0244(8) 3_655
Ni2 O1 2.0244(8) .
Ni2 O4 2.0415(8) .
Ni2 O4 2.0415(8) 3_655
Ni2 O6 2.1535(9) .
Ni2 O6 2.1535(9) 3_655
N1 C1 1.3426(14) .
N1 C5 1.3442(13) .
N2 C9 1.4739(14) .
N2 C7 1.4823(14) .
N2 C6 1.4833(14) .
C1 C2 1.3876(15) .
C1 H1 0.9500 .
C2 C3 1.3918(18) .
C2 H2 0.9500 .
C3 C4 1.3854(18) .
C3 H3 0.9500 .
C4 C5 1.3945(15) .
C4 H4 0.9500 .
C5 C6 1.5055(15) .
C6 H6A 0.9900 .
C6 H6B 0.9900 .
C7 C8 1.5274(16) .
C7 H7A 0.9900 .
C7 H7B 0.9900 .
C8 O1 1.4123(13) .
C8 H8A 0.9900 .
C8 H8B 0.9900 .
C9 C10 1.5248(15) .
C9 H9A 0.9900 .
C9 H9B 0.9900 .
C10 O2 1.4346(13) .
C10 H10A 0.9900 .
C10 H10B 0.9900 .
C11 O4 1.2544(12) .
C11 O3 1.2698(12) .
C11 C12 1.5170(15) .
C12 H12A 0.9800 .
C12 H12B 0.9800 .
C12 H12C 0.9800 .
C13 O5 1.2571(13) .
C13 O6 1.2766(13) .
C13 C14 1.5027(17) .
C14 H14A 0.9800 .
C14 H14B 0.9800 .
C14 H14C 0.9800 .
O2 H2O 0.8400 .

loop_
_geom_torsion_atom_site_label_1
_geom_torsion_atom_site_label_2
_geom_torsion_atom_site_label_3
_geom_torsion_atom_site_label_4
_geom_torsion
C5 N1 C1 C2 0.58(15)
Ni1 N1 C1 C2 173.68(8)
N1 C1 C2 C3 -1.90(17)
C1 C2 C3 C4 1.69(17)
C2 C3 C4 C5 -0.29(17)
C1 N1 C5 C4 0.95(15)
Ni1 N1 C5 C4 -172.76(8)
C1 N1 C5 C6 -177.82(9)
Ni1 N1 C5 C6 8.48(12)
C3 C4 C5 N1 -1.08(16)
C3 C4 C5 C6 177.64(10)
C9 N2 C6 C5 -107.81(10)
C7 N2 C6 C5 122.82(9)
Ni1 N2 C6 C5 8.22(10)
N1 C5 C6 N2 -11.14(13)
C4 C5 C6 N2 170.08(9)
C9 N2 C7 C8 155.10(8)
C6 N2 C7 C8 -77.04(10)
Ni1 N2 C7 C8 42.77(9)
N2 C7 C8 O1 -54.97(11)
C7 N2 C9 C10 -161.60(8)
C6 N2 C9 C10 70.59(10)
Ni1 N2 C9 C10 -49.93(8)
N2 C9 C10 O2 53.23(11)
C7 C8 O1 Ni1 35.86(10)
C7 C8 O1 Ni2 -79.06(10)
C9 C10 O2 Ni1 -26.69(9)
O4 C11 O3 Ni1 -7.35(15)
C12 C11 O3 Ni1 171.66(7)
O3 C11 O4 Ni2 24.91(16)
C12 C11 O4 Ni2 -154.11(8)
O5 C13 O6 Ni1 -1.33(15)
C14 C13 O6 Ni1 -178.48(10)
O5 C13 O6 Ni2 -153.04(8)
C14 C13 O6 Ni2 29.82(16)
